data_7021084
loop_
_publ_author_name
'Hoshino, Norihisa'
'Shiga, Takuya'
'Oshio, Hiroki'
'Akutagawa, Tomoyuki'

_publ_section_title
;
 Single molecule magnets with m-fluorobenzoate and difluoromethylacetate
 as polar ligands.
;
_journal_issue 13
_journal_name_full 'Dalton transactions (Cambridge, England : 2003)'
_journal_page_first 4377
_journal_page_last 4385
_journal_paper_doi 10.1039/c2dt32498a
_journal_volume 42
_journal_year 2013
_chemical_formula_moiety 'C112 H72 F16 Mn12 O48, (C7 H5 F O2) 2, (C H2 Cl2) 7'
_chemical_formula_sum 'C133 H96 Cl14 F18 Mn12 O52'
_chemical_formula_weight 4023.68
_chemical_name_systematic
;
?
;
_space_group_IT_number 2
_symmetry_cell_setting triclinic
_symmetry_space_group_name_Hall '-P 1'
_symmetry_space_group_name_H-M 'P -1'
_atom_sites_solution_hydrogens geom
_atom_sites_solution_primary direct
_atom_sites_solution_secondary difmap
_audit_creation_method SHELXL-97
_cell_angle_alpha 95.463(2)
_cell_angle_beta 106.341(2)
_cell_angle_gamma 108.985(2)
_cell_formula_units_Z 2
_cell_length_a 17.651(3)
_cell_length_b 22.259(4)
_cell_length_c 22.553(4)
_cell_measurement_reflns_used 9855
_cell_measurement_temperature 100(2)
_cell_measurement_theta_max 27.6465
_cell_measurement_theta_min 2.3345
_cell_volume 7868(2)
_computing_cell_refinement 'Bruker SAINT'
_computing_data_collection 'Bruker APEX2'
_computing_data_reduction 'Bruker SAINT'
_computing_molecular_graphics 'Bruker SHELXTL'
_computing_publication_material 'Bruker SHELXTL'
_computing_structure_refinement 'SHELXL-97 (Sheldrick, 2008)'
_computing_structure_solution 'SHELXS-97 (Sheldrick, 2008)'
_diffrn_ambient_temperature 100(2)
_diffrn_detector_area_resol_mean 8.333
_diffrn_measured_fraction_theta_full 0.974
_diffrn_measured_fraction_theta_max 0.974
_diffrn_measurement_device_type 'Bruker APEXII CCD area detector'
_diffrn_measurement_method 'phi and omega scans'
_diffrn_radiation_monochromator 'Bruker Helios multilayer confocal mirror'
_diffrn_radiation_source 'Bruker TXS fine-focus rotating anode'
_diffrn_radiation_type MoK\a
_diffrn_radiation_wavelength 0.71073
_diffrn_reflns_av_R_equivalents 0.0263
_diffrn_reflns_av_sigmaI/netI 0.0635
_diffrn_reflns_limit_h_max 21
_diffrn_reflns_limit_h_min -20
_diffrn_reflns_limit_k_max 26
_diffrn_reflns_limit_k_min -23
_diffrn_reflns_limit_l_max 23
_diffrn_reflns_limit_l_min -26
_diffrn_reflns_number 37129
_diffrn_reflns_theta_full 25.12
_diffrn_reflns_theta_max 25.12
_diffrn_reflns_theta_min 1.31
_exptl_absorpt_coefficient_mu 1.269
_exptl_absorpt_correction_T_max 0.9164
_exptl_absorpt_correction_T_min 0.5305
_exptl_absorpt_correction_type empirical
_exptl_absorpt_process_details 'Bruker SADABS'
_exptl_crystal_colour black
_exptl_crystal_density_diffrn 1.698
_exptl_crystal_density_method 'not measured'
_exptl_crystal_description rod
_exptl_crystal_F_000 4020
_exptl_crystal_size_max 0.23
_exptl_crystal_size_mid 0.07
_exptl_crystal_size_min 0.07
_platon_squeeze_details
;
The asymmetric unit contained disordered seven CH2Cl2 solvent molecules of
crystallization. They were badly disordered and could not be modeled
properly, thus PLATON/SQUEEZE promgram was used to evaluate the solvent
disorder area and remove its contribution to the overall intensity data.
;
_refine_diff_density_max 1.986
_refine_diff_density_min -1.197
_refine_diff_density_rms 0.106
_refine_ls_extinction_method none
_refine_ls_goodness_of_fit_ref 1.052
_refine_ls_hydrogen_treatment constr
_refine_ls_matrix_type full
_refine_ls_number_parameters 1899
_refine_ls_number_reflns 27357
_refine_ls_number_restraints 572
_refine_ls_restrained_S_all 1.134
_refine_ls_R_factor_all 0.0781
_refine_ls_R_factor_gt 0.0576
_refine_ls_shift/su_max 0.005
_refine_ls_shift/su_mean 0.000
_refine_ls_structure_factor_coef Fsqd
_refine_ls_weighting_details 'calc w=1/[\s^2^(Fo^2^)+(0.1116P)^2^+0.0000P] where P=(Fo^2^+2Fc^2^)/3'
_refine_ls_weighting_scheme calc
_refine_ls_wR_factor_gt 0.1686
_refine_ls_wR_factor_ref 0.1816
_reflns_number_gt 19218
_reflns_number_total 27357
_reflns_threshold_expression >2sigma(I)
_cod_data_source_file c2dt32498a.txt
_cod_data_source_block 2
_cod_depositor_comments
;
The following automatic conversions were performed:

'_symmetry_cell_setting' value 'Triclinic' changed to 'triclinic'
according to /home/saulius/struct/CIF-dictionaries/cif_core.dic
dictionary named 'cif_core.dic' version 2.4.2 from 2011-04-26.

Automatic conversion script
Id: cif_fix_values 1891 2012-01-12 08:04:46Z andrius 
;
_cod_original_cell_volume 7869(2)
_cod_database_code 7021084

loop_
_symmetry_equiv_pos_as_xyz
'x, y, z'
'-x, -y, -z'

loop_
_atom_site_label
_atom_site_type_symbol
_atom_site_fract_x
_atom_site_fract_y
_atom_site_fract_z
_atom_site_U_iso_or_equiv
_atom_site_adp_type
_atom_site_occupancy
_atom_site_symmetry_multiplicity
_atom_site_calc_flag
_atom_site_refinement_flags
_atom_site_disorder_assembly
_atom_site_disorder_group
Mn1 Mn 0.38425(4) 0.18955(3) 0.19007(3) 0.02027(16) Uani 1 1 d . . .
Mn2 Mn 0.46929(4) 0.29933(3) 0.30050(3) 0.01866(16) Uani 1 1 d . . .
Mn3 Mn 0.53514(4) 0.29142(4) 0.20052(3) 0.02165(16) Uani 1 1 d . . .
Mn4 Mn 0.53187(4) 0.19870(3) 0.28631(3) 0.02059(16) Uani 1 1 d . . .
Mn5 Mn 0.30662(4) 0.08372(4) 0.08789(3) 0.02542(17) Uani 1 1 d . . .
Mn6 Mn 0.40606(5) 0.21937(4) 0.04726(3) 0.02784(18) Uani 1 1 d . . .
Mn7 Mn 0.53097(5) 0.37597(4) 0.11720(3) 0.02766(18) Uani 1 1 d . . .
Mn8 Mn 0.55550(4) 0.44602(4) 0.26142(3) 0.02403(17) Uani 1 1 d . . .
Mn9 Mn 0.55288(4) 0.40475(3) 0.40276(3) 0.02102(16) Uani 1 1 d . . .
Mn10 Mn 0.57501(4) 0.26904(3) 0.44046(3) 0.02206(17) Uani 1 1 d . . .
Mn11 Mn 0.52836(4) 0.11342(3) 0.36941(3) 0.02394(17) Uani 1 1 d . . .
Mn12 Mn 0.38162(4) 0.04376(4) 0.22873(3) 0.02446(17) Uani 1 1 d . . .
O1 O 0.42873(18) 0.28300(15) 0.20979(13) 0.0210(7) Uani 1 1 d . . .
O2 O 0.42577(18) 0.20576(15) 0.28050(14) 0.0199(7) Uani 1 1 d . . .
O3 O 0.56849(17) 0.29061(14) 0.28928(13) 0.0189(6) Uani 1 1 d . . .
O4 O 0.49692(18) 0.19915(15) 0.19742(14) 0.0216(7) Uani 1 1 d . . .
O5 O 0.35185(18) 0.09974(15) 0.17647(14) 0.0229(7) Uani 1 1 d . . .
O6 O 0.35383(19) 0.17577(16) 0.10161(14) 0.0254(7) Uani 1 1 d . . .
O7 O 0.48911(19) 0.28633(16) 0.11428(14) 0.0250(7) Uani 1 1 d . . .
O8 O 0.56319(19) 0.38057(15) 0.20564(14) 0.0236(7) Uani 1 1 d . . .
O9 O 0.52043(18) 0.38917(14) 0.31373(13) 0.0202(7) Uani 1 1 d . . .
O10 O 0.51715(18) 0.31298(15) 0.38797(13) 0.0205(7) Uani 1 1 d . . .
O11 O 0.55575(19) 0.20342(15) 0.37268(13) 0.0215(7) Uani 1 1 d . . .
O12 O 0.48561(19) 0.10870(15) 0.28120(14) 0.0229(7) Uani 1 1 d . . .
O13 O 0.2518(2) -0.00965(17) 0.07758(16) 0.0350(8) Uani 1 1 d . . .
O14 O 0.2474(2) 0.06882(17) -0.00205(15) 0.0312(8) Uani 1 1 d . . .
O15 O 0.3228(2) 0.15829(19) -0.02899(16) 0.0384(9) Uani 1 1 d . . .
O16 O 0.4515(2) 0.2617(2) -0.01461(16) 0.0392(9) Uani 1 1 d . . .
O17 O 0.5059(2) 0.36863(19) 0.02694(16) 0.0364(9) Uani 1 1 d . . .
O18 O 0.5889(2) 0.46727(18) 0.12114(16) 0.0352(8) Uani 1 1 d . . .
O19 O 0.5982(2) 0.51396(17) 0.21700(16) 0.0327(8) Uani 1 1 d . . .
O20 O 0.5566(2) 0.51912(16) 0.31659(15) 0.0301(8) Uani 1 1 d . . .
O21 O 0.5844(2) 0.49841(16) 0.41436(15) 0.0265(7) Uani 1 1 d . . .
O22 O 0.5744(2) 0.41850(16) 0.49364(14) 0.0260(7) Uani 1 1 d . . .
O23 O 0.5921(2) 0.32722(16) 0.51725(15) 0.0304(8) Uani 1 1 d . . .
O24 O 0.6340(2) 0.22788(16) 0.50149(15) 0.0308(8) Uani 1 1 d . . .
O25 O 0.5757(2) 0.12117(16) 0.45945(15) 0.0293(8) Uani 1 1 d . . .
O26 O 0.5126(2) 0.02198(16) 0.36309(16) 0.0310(8) Uani 1 1 d . . .
O27 O 0.4043(2) -0.02359(16) 0.27244(16) 0.0326(8) Uani 1 1 d . . .
O28 O 0.2811(2) -0.02924(17) 0.17584(15) 0.0329(8) Uani 1 1 d . . .
O29 O 0.27406(19) 0.18760(16) 0.18783(14) 0.0255(7) Uani 1 1 d . . .
O30 O 0.36446(19) 0.30179(15) 0.30761(14) 0.0233(7) Uani 1 1 d . . .
O31 O 0.6438(2) 0.29568(17) 0.19579(15) 0.0295(8) Uani 1 1 d . . .
O32 O 0.63832(19) 0.19418(16) 0.28663(15) 0.0267(7) Uani 1 1 d . . .
O33 O 0.1925(2) 0.10449(17) 0.10484(15) 0.0302(8) Uani 1 1 d . . .
O34 O 0.4209(2) 0.07403(17) 0.07547(15) 0.0303(8) Uani 1 1 d . . .
O35 O 0.41765(19) 0.38891(15) 0.38844(14) 0.0250(7) Uani 1 1 d U . .
O36 O 0.6842(2) 0.41723(16) 0.41454(15) 0.0269(7) Uani 1 1 d . . .
O37 O 0.4111(2) 0.38561(18) 0.10964(15) 0.0312(8) Uani 1 1 d . . .
O38 O 0.6544(2) 0.36161(17) 0.12594(16) 0.0332(8) Uani 1 1 d . . .
O39 O 0.4262(2) 0.42842(16) 0.20876(15) 0.0286(8) Uani 1 1 d . . .
O40 O 0.6915(2) 0.47755(18) 0.31700(16) 0.0351(8) Uani 1 1 d . . .
O41 O 0.6951(2) 0.32398(17) 0.43750(17) 0.0344(8) Uani 1 1 d . . .
O42 O 0.4563(2) 0.21261(16) 0.45654(15) 0.0308(8) Uani 1 1 d . . .
O43 O 0.4044(2) 0.09737(16) 0.38113(15) 0.0278(7) Uani 1 1 d . . .
O44 O 0.6521(2) 0.13093(17) 0.35783(16) 0.0317(8) Uani 1 1 d . . .
O45 O 0.3079(2) 0.06037(16) 0.28403(15) 0.0287(8) Uani 1 1 d . . .
O46 O 0.4473(2) 0.01221(18) 0.16838(17) 0.0396(9) Uani 1 1 d . . .
O47 O 0.4869(2) 0.16723(19) 0.04963(17) 0.0367(9) Uani 1 1 d . . .
O48 O 0.3137(2) 0.26883(18) 0.02997(16) 0.0367(9) Uani 1 1 d . . .
O49 O 0.7857(3) 0.4855(3) 0.2349(2) 0.0719(15) Uani 1 1 d . . .
O50 O 0.7751(3) 0.4787(2) 0.1341(2) 0.0510(11) Uani 1 1 d . . .
H68 H 0.7372 0.4423 0.1295 0.077 Uiso 1 1 calc R . .
O51 O 1.0688(2) 0.0783(2) 0.99428(19) 0.0469(10) Uani 1 1 d . . .
H69 H 1.1025 0.0938 1.0314 0.070 Uiso 1 1 calc R . .
O52 O 1.1407(3) 0.1744(2) 0.9768(2) 0.0520(11) Uani 1 1 d . . .
F1A F 0.4235(7) 0.2677(5) -0.2396(4) 0.066(3) Uani 0.40 1 d PU A 1
F1B F 0.5919(6) 0.4621(3) -0.1427(3) 0.089(3) Uani 0.60 1 d PU A 2
F2 F 0.7890(5) 0.7414(3) 0.2452(4) 0.171(3) Uani 1 1 d U . .
F3A F 0.6532(7) 0.7209(5) 0.5432(4) 0.064(3) Uani 0.40 1 d PU B 1
F3B F 0.6684(5) 0.7584(3) 0.3556(3) 0.0590(17) Uani 0.60 1 d PU C 2
F4 F 0.6762(3) 0.36301(18) 0.74922(15) 0.0681(12) Uani 1 1 d U . .
F5 F 0.7878(3) 0.2371(2) 0.72525(19) 0.0955(16) Uani 1 1 d U . .
F6 F 0.5720(3) -0.1663(2) 0.43401(19) 0.0805(13) Uani 1 1 d U . .
F7A F 0.1380(9) -0.2631(6) 0.1450(6) 0.115(5) Uani 0.40 1 d PU D 1
F7B F 0.0274(7) -0.2203(4) -0.0532(4) 0.125(4) Uani 0.60 1 d PU D 2
F8A F 0.1836(13) 0.1331(9) -0.2530(6) 0.096(7) Uani 0.25 1 d PU E 1
F8B F 0.0217(3) -0.0590(3) -0.2068(3) 0.0811(18) Uani 0.75 1 d PU F 2
F9 F -0.0946(3) 0.1150(4) 0.1098(3) 0.138(2) Uani 1 1 d U . .
F10A F 0.1370(6) 0.4076(7) 0.2013(6) 0.105(4) Uani 0.40 1 d PU G 1
F10B F 0.1222(6) 0.3922(5) -0.0030(5) 0.120(3) Uani 0.60 1 d PU G 2
F11 F 0.1494(5) 0.4039(4) 0.4102(4) 0.174(3) Uani 1 1 d U . .
F12A F 0.2112(9) 0.0928(7) 0.5083(7) 0.130(6) Uani 0.40 1 d PU H 1
F12B F 0.0578(7) 0.0929(8) 0.3159(7) 0.193(6) Uani 0.60 1 d PU H 2
F13 F 0.9157(4) 0.3529(4) 0.0842(4) 0.163(3) Uani 1 1 d U . .
F14 F 0.9532(4) 0.3174(4) 0.4008(5) 0.213(5) Uani 1 1 d U . .
F15 F 0.9500(3) 0.1417(4) 0.3869(3) 0.148(3) Uani 1 1 d U . .
F16A F 0.7760(8) 0.1728(8) 0.0792(10) 0.082(5) Uani 0.25 1 d PU I 1
F16B F 0.6236(3) -0.0405(3) 0.0715(2) 0.0661(14) Uani 0.75 1 d PU I 2
F17A F 1.0214(13) 0.7120(10) 0.3198(10) 0.186(9) Uani 0.40 1 d PU J 1
F17B F 0.9508(10) 0.6994(7) 0.1314(9) 0.216(7) Uani 0.60 1 d PU K 2
F18 F 0.9774(4) 0.1516(3) 0.7475(2) 0.111(2) Uani 1 1 d U . .
C1 C 0.2630(3) 0.1039(3) -0.0413(2) 0.0335(12) Uani 1 1 d . . .
C2 C 0.2077(3) 0.0788(3) -0.1090(2) 0.0380(13) Uani 1 1 d . . .
C3 C 0.1392(3) 0.0188(3) -0.1257(3) 0.0448(15) Uani 1 1 d . F .
H1 H 0.1285 -0.0061 -0.0950 0.054 Uiso 1 1 calc R . .
C4 C 0.0880(4) -0.0027(4) -0.1881(3) 0.0556(18) Uani 1 1 d . . .
C5 C 0.1040(6) 0.0368(5) -0.2338(3) 0.078(2) Uani 1 1 d . E .
H2 H 0.0670 0.0226 -0.2764 0.094 Uiso 1 1 calc R . .
C6 C 0.1713(6) 0.0937(5) -0.2166(3) 0.080(2) Uani 1 1 d . . .
C7 C 0.2240(4) 0.1159(4) -0.1530(3) 0.0565(18) Uani 1 1 d . E .
H4 H 0.2706 0.1562 -0.1403 0.068 Uiso 1 1 calc R . .
C8 C 0.4825(3) 0.3206(3) -0.0170(2) 0.0357(13) Uani 1 1 d . . .
C9 C 0.4928(4) 0.3355(3) -0.0780(2) 0.0426(14) Uani 1 1 d . . .
C10 C 0.4537(4) 0.2873(4) -0.1327(3) 0.059(2) Uani 1 1 d . A .
H5 H 0.4209 0.2445 -0.1312 0.071 Uiso 1 1 calc R . .
C11 C 0.4625(5) 0.3015(5) -0.1890(3) 0.074(3) Uani 1 1 d . . .
C12 C 0.5078(5) 0.3616(5) -0.1917(3) 0.076(3) Uani 1 1 d . A .
H6 H 0.5130 0.3712 -0.2309 0.092 Uiso 1 1 calc R . .
C13 C 0.5472(5) 0.4099(4) -0.1379(3) 0.064(2) Uani 1 1 d . . .
C14 C 0.5395(4) 0.3978(4) -0.0809(3) 0.0505(16) Uani 1 1 d . A .
H7 H 0.5657 0.4315 -0.0442 0.061 Uiso 1 1 calc R . .
C15 C 0.6133(3) 0.5160(3) 0.1659(3) 0.0337(12) Uani 1 1 d . . .
C16 C 0.6620(4) 0.5807(3) 0.1567(3) 0.0489(15) Uani 1 1 d U . .
C17 C 0.6642(5) 0.5894(4) 0.0973(4) 0.0708(19) Uani 1 1 d U . .
H8 H 0.6362 0.5535 0.0625 0.085 Uiso 1 1 calc R . .
C18 C 0.7074(7) 0.6509(4) 0.0881(5) 0.094(2) Uani 1 1 d U . .
H9 H 0.7066 0.6573 0.0469 0.112 Uiso 1 1 calc R . .
C19 C 0.7498(7) 0.7006(5) 0.1376(6) 0.105(3) Uani 1 1 d U . .
H10 H 0.7791 0.7423 0.1314 0.126 Uiso 1 1 calc R . .
C20 C 0.7514(7) 0.6918(4) 0.1995(6) 0.102(3) Uani 1 1 d U . .
C21 C 0.7041(5) 0.6325(3) 0.2077(4) 0.0672(18) Uani 1 1 d U . .
H11 H 0.7003 0.6272 0.2482 0.081 Uiso 1 1 calc R . .
C22 C 0.5800(3) 0.5362(2) 0.3761(2) 0.0237(10) Uani 1 1 d . . .
C23 C 0.6065(3) 0.6062(2) 0.4022(2) 0.0267(11) Uani 1 1 d . . .
C24 C 0.6235(4) 0.6502(3) 0.3645(3) 0.0380(13) Uani 1 1 d . C .
H12 H 0.6166 0.6357 0.3216 0.046 Uiso 1 1 calc R . .
C25 C 0.6506(4) 0.7155(3) 0.3892(3) 0.0459(15) Uani 1 1 d . . .
C26 C 0.6615(4) 0.7378(3) 0.4507(3) 0.0465(15) Uani 1 1 d . B .
H14 H 0.6823 0.7831 0.4676 0.056 Uiso 1 1 calc R . .
C27 C 0.6414(4) 0.6928(3) 0.4882(3) 0.0397(13) Uani 1 1 d . . .
C28 C 0.6154(3) 0.6280(3) 0.4649(2) 0.0307(11) Uani 1 1 d . B .
H15 H 0.6033 0.5977 0.4912 0.037 Uiso 1 1 calc R . .
C29 C 0.5906(3) 0.3834(2) 0.5317(2) 0.0228(10) Uani 1 1 d . . .
C30 C 0.6097(3) 0.4081(2) 0.5998(2) 0.0269(11) Uani 1 1 d . . .
C31 C 0.6051(3) 0.4679(3) 0.6198(2) 0.0327(12) Uani 1 1 d . . .
H16 H 0.5886 0.4923 0.5897 0.039 Uiso 1 1 calc R . .
C32 C 0.6242(4) 0.4913(3) 0.6828(2) 0.0386(13) Uani 1 1 d . . .
H17 H 0.6215 0.5321 0.6963 0.046 Uiso 1 1 calc R . .
C33 C 0.6475(4) 0.4558(3) 0.7267(3) 0.0453(15) Uani 1 1 d . . .
H18 H 0.6596 0.4712 0.7704 0.054 Uiso 1 1 calc R . .
C34 C 0.6526(4) 0.3978(3) 0.7059(3) 0.0452(15) Uani 1 1 d . . .
C35 C 0.6341(3) 0.3730(3) 0.6434(2) 0.0358(12) Uani 1 1 d . . .
H19 H 0.6380 0.3325 0.6305 0.043 Uiso 1 1 calc R . .
C36 C 0.6227(3) 0.1694(2) 0.5044(2) 0.0281(11) Uani 1 1 d . . .
C37 C 0.6674(3) 0.1560(3) 0.5645(2) 0.0293(11) Uani 1 1 d . . .
C38 C 0.7093(4) 0.2049(3) 0.6180(3) 0.0413(14) Uani 1 1 d . . .
H20 H 0.7094 0.2474 0.6166 0.050 Uiso 1 1 calc R . .
C39 C 0.7502(4) 0.1913(4) 0.6726(3) 0.0547(17) Uani 1 1 d . . .
C40 C 0.7529(5) 0.1326(4) 0.6775(3) 0.067(2) Uani 1 1 d . . .
H21 H 0.7827 0.1250 0.7164 0.080 Uiso 1 1 calc R . .
C41 C 0.7116(5) 0.0838(4) 0.6251(3) 0.064(2) Uani 1 1 d . . .
H22 H 0.7132 0.0419 0.6276 0.077 Uiso 1 1 calc R . .
C42 C 0.6674(4) 0.0944(3) 0.5682(3) 0.0436(14) Uani 1 1 d . . .
H23 H 0.6376 0.0598 0.5324 0.052 Uiso 1 1 calc R . .
C43 C 0.4603(3) -0.0260(2) 0.3192(2) 0.0287(11) Uani 1 1 d . . .
C44 C 0.4667(3) -0.0909(2) 0.3246(2) 0.0327(12) Uani 1 1 d . . .
C45 C 0.5158(4) -0.0995(3) 0.3792(3) 0.0366(12) Uani 1 1 d . . .
H24 H 0.5454 -0.0648 0.4150 0.044 Uiso 1 1 calc R . .
C46 C 0.5215(4) -0.1587(3) 0.3811(3) 0.0478(15) Uani 1 1 d . . .
C47 C 0.4796(5) -0.2108(3) 0.3308(3) 0.0530(17) Uani 1 1 d . . .
H25 H 0.4847 -0.2517 0.3342 0.064 Uiso 1 1 calc R . .
C48 C 0.4310(5) -0.2022(3) 0.2763(3) 0.0547(17) Uani 1 1 d . . .
H26 H 0.4026 -0.2371 0.2407 0.066 Uiso 1 1 calc R . .
C49 C 0.4222(4) -0.1426(3) 0.2721(3) 0.0449(14) Uani 1 1 d . . .
H27 H 0.3866 -0.1370 0.2344 0.054 Uiso 1 1 calc R . .
C50 C 0.2450(3) -0.0462(2) 0.1170(2) 0.0311(11) Uani 1 1 d . . .
C51 C 0.1872(4) -0.1151(3) 0.0923(3) 0.0470(15) Uani 1 1 d U . .
C52 C 0.1860(5) -0.1599(3) 0.1323(3) 0.0610(18) Uani 1 1 d U D .
H28 H 0.2219 -0.1462 0.1751 0.073 Uiso 1 1 calc R . .
C53 C 0.1337(6) -0.2223(4) 0.1095(4) 0.088(3) Uani 1 1 d U . .
C54 C 0.0808(7) -0.2433(4) 0.0475(4) 0.106(3) Uani 1 1 d U D .
H29 H 0.0467 -0.2880 0.0315 0.127 Uiso 1 1 calc R . .
C55 C 0.0778(6) -0.1993(4) 0.0095(4) 0.095(3) Uani 1 1 d U . .
C56 C 0.1304(5) -0.1349(3) 0.0297(3) 0.067(2) Uani 1 1 d U D .
H30 H 0.1287 -0.1050 0.0025 0.080 Uiso 1 1 calc R . .
C57 C 0.2028(3) 0.1517(2) 0.1461(2) 0.0272(11) Uani 1 1 d . . .
C58 C 0.1322(3) 0.1723(3) 0.1517(3) 0.0574(15) Uani 1 1 d GU . .
C59 C 0.1538(2) 0.2338(2) 0.1869(3) 0.095(2) Uani 1 1 d GU . .
H31 H 0.2117 0.2616 0.2054 0.115 Uiso 1 1 calc R . .
C60 C 0.0905(4) 0.2546(2) 0.1950(3) 0.119(2) Uani 1 1 d GU . .
H32 H 0.1052 0.2966 0.2191 0.142 Uiso 1 1 calc R . .
C61 C 0.0057(3) 0.2140(3) 0.1680(3) 0.107(2) Uani 1 1 d GU . .
H33 H -0.0376 0.2282 0.1736 0.129 Uiso 1 1 calc R . .
C62 C -0.0159(2) 0.1525(3) 0.1328(3) 0.097(2) Uani 1 1 d GU . .
C63 C 0.0474(3) 0.1317(2) 0.1246(3) 0.0800(19) Uani 1 1 d GU . .
H34 H 0.0327 0.0896 0.1006 0.096 Uiso 1 1 calc R . .
C64 C 0.3577(3) 0.3419(2) 0.3496(2) 0.0275(10) Uani 1 1 d U . .
C65 C 0.2709(2) 0.3287(2) 0.3508(3) 0.0495(13) Uani 1 1 d GU . .
C66 C 0.2497(3) 0.37555(19) 0.3803(3) 0.0626(15) Uani 1 1 d GU . .
H35 H 0.2900 0.4187 0.3964 0.075 Uiso 1 1 calc R . .
C67 C 0.1696(3) 0.3594(3) 0.3862(3) 0.0925(19) Uani 1 1 d GU . .
C68 C 0.1106(3) 0.2963(3) 0.3626(4) 0.134(3) Uani 1 1 d GU . .
H36 H 0.0558 0.2852 0.3667 0.161 Uiso 1 1 calc R . .
C69 C 0.1318(3) 0.2494(2) 0.3332(4) 0.152(3) Uani 1 1 d GU . .
H37 H 0.0915 0.2063 0.3171 0.183 Uiso 1 1 calc R . .
C70 C 0.2120(3) 0.2656(2) 0.3273(3) 0.127(2) Uani 1 1 d GU . .
H38 H 0.2264 0.2336 0.3072 0.153 Uiso 1 1 calc R . .
C71 C 0.3838(3) 0.4036(3) 0.1521(2) 0.0315(11) Uani 1 1 d U . .
C72 C 0.2921(4) 0.3955(3) 0.1316(3) 0.0433(13) Uani 1 1 d U . .
C73 C 0.2496(4) 0.3902(5) 0.1749(4) 0.080(2) Uani 1 1 d U G .
H39 H 0.2778 0.3911 0.2178 0.097 Uiso 1 1 calc R . .
C74 C 0.1660(5) 0.3838(6) 0.1548(4) 0.114(3) Uani 1 1 d U . .
C75 C 0.1236(5) 0.3843(5) 0.0950(4) 0.100(3) Uani 1 1 d U G .
H40 H 0.0663 0.3815 0.0831 0.120 Uiso 1 1 calc R . .
C76 C 0.1639(5) 0.3887(5) 0.0540(4) 0.084(2) Uani 1 1 d U . .
C77 C 0.2487(4) 0.3956(4) 0.0701(3) 0.0618(17) Uani 1 1 d U G .
H41 H 0.2765 0.4004 0.0394 0.074 Uiso 1 1 calc R . .
C78 C 0.3306(3) 0.0823(2) 0.3424(2) 0.0268(11) Uani 1 1 d . . .
C79 C 0.2641(3) 0.0897(3) 0.3677(3) 0.0501(16) Uani 1 1 d U . .
C80 C 0.2696(4) 0.0870(3) 0.4290(3) 0.0623(19) Uani 1 1 d U H .
H42 H 0.3181 0.0823 0.4566 0.075 Uiso 1 1 calc R . .
C81 C 0.2055(6) 0.0910(5) 0.4516(5) 0.099(3) Uani 1 1 d U . .
C82 C 0.1387(6) 0.0989(6) 0.4144(5) 0.135(4) Uani 1 1 d U H .
H43 H 0.0954 0.1021 0.4303 0.162 Uiso 1 1 calc R . .
C83 C 0.1314(6) 0.1024(7) 0.3522(6) 0.142(3) Uani 1 1 d U . .
C84 C 0.1955(4) 0.0979(5) 0.3295(4) 0.103(3) Uani 1 1 d U H .
H44 H 0.1910 0.1006 0.2870 0.124 Uiso 1 1 calc R . .
C85 C 0.6825(3) 0.3296(3) 0.1620(3) 0.0425(13) Uani 1 1 d U . .
C86 C 0.7680(3) 0.3288(3) 0.1701(3) 0.0692(15) Uani 1 1 d GU . .
C87 C 0.8028(3) 0.3402(3) 0.1222(2) 0.0867(18) Uani 1 1 d GU . .
H45 H 0.7694 0.3441 0.0826 0.104 Uiso 1 1 calc R . .
C88 C 0.8865(3) 0.3459(4) 0.1321(3) 0.116(2) Uani 1 1 d GU . .
C89 C 0.9353(3) 0.3402(4) 0.1900(4) 0.129(2) Uani 1 1 d GU . .
H46 H 0.9925 0.3441 0.1968 0.154 Uiso 1 1 calc R . .
C90 C 0.9005(3) 0.3288(4) 0.2379(3) 0.129(2) Uani 1 1 d GU . .
H47 H 0.9339 0.3249 0.2774 0.155 Uiso 1 1 calc R . .
C91 C 0.8169(3) 0.3231(3) 0.2279(2) 0.102(2) Uani 1 1 d GU . .
H48 H 0.7931 0.3153 0.2606 0.122 Uiso 1 1 calc R . .
C92 C 0.6754(3) 0.1609(3) 0.3192(2) 0.0304(12) Uani 1 1 d . . .
C93 C 0.7547(3) 0.1596(3) 0.3067(3) 0.0389(13) Uani 1 1 d U . .
C94 C 0.7619(4) 0.1624(4) 0.2489(3) 0.0687(19) Uani 1 1 d U . .
H49 H 0.7204 0.1701 0.2166 0.082 Uiso 1 1 calc R . .
C95 C 0.8323(5) 0.1538(5) 0.2380(4) 0.089(2) Uani 1 1 d U . .
H50 H 0.8353 0.1517 0.1965 0.107 Uiso 1 1 calc R . .
C96 C 0.8949(5) 0.1483(4) 0.2835(4) 0.081(2) Uani 1 1 d U . .
H51 H 0.9441 0.1459 0.2757 0.097 Uiso 1 1 calc R . .
C97 C 0.8867(4) 0.1462(5) 0.3419(4) 0.078(2) Uani 1 1 d U . .
C98 C 0.8176(4) 0.1509(4) 0.3542(3) 0.0616(17) Uani 1 1 d U . .
H52 H 0.8124 0.1484 0.3947 0.074 Uiso 1 1 calc R . .
C99 C 0.7229(3) 0.3775(3) 0.4236(2) 0.0289(11) Uani 1 1 d . . .
C100 C 0.8089(3) 0.3972(3) 0.4173(3) 0.0432(14) Uani 1 1 d . . .
C101 C 0.8581(3) 0.4614(3) 0.4233(3) 0.0492(16) Uani 1 1 d . . .
H53 H 0.8379 0.4948 0.4317 0.059 Uiso 1 1 calc R . .
C102 C 0.9382(4) 0.4762(4) 0.4166(4) 0.077(2) Uani 1 1 d . . .
H54 H 0.9715 0.5199 0.4181 0.092 Uiso 1 1 calc R . .
C103 C 0.9688(5) 0.4280(5) 0.4080(6) 0.115(4) Uani 1 1 d . . .
H55 H 1.0240 0.4381 0.4050 0.138 Uiso 1 1 calc R . .
C104 C 0.9203(6) 0.3670(5) 0.4041(6) 0.122(4) Uani 1 1 d . . .
C105 C 0.8401(4) 0.3482(4) 0.4065(5) 0.085(3) Uani 1 1 d . . .
H56 H 0.8065 0.3036 0.4011 0.103 Uiso 1 1 calc R . .
C106 C 0.4837(3) 0.1144(3) 0.0650(2) 0.0340(13) Uani 1 1 d . . .
C107 C 0.5602(3) 0.0964(3) 0.0700(2) 0.0373(13) Uani 1 1 d . . .
C108 C 0.6350(4) 0.1441(3) 0.0699(3) 0.0560(17) Uani 1 1 d . I .
H57 H 0.6385 0.1875 0.0692 0.067 Uiso 1 1 calc R . .
C109 C 0.7034(4) 0.1269(4) 0.0708(4) 0.075(2) Uani 1 1 d . . .
C110 C 0.7000(4) 0.0637(4) 0.0713(4) 0.071(2) Uani 1 1 d . I .
H59 H 0.7474 0.0525 0.0712 0.086 Uiso 1 1 calc R . .
C111 C 0.6269(4) 0.0185(3) 0.0719(3) 0.0488(16) Uani 1 1 d . . .
C112 C 0.5573(3) 0.0337(3) 0.0719(2) 0.0373(13) Uani 1 1 d . I .
H60 H 0.5074 0.0013 0.0731 0.045 Uiso 1 1 calc R . .
C113 C 0.8073(4) 0.5080(3) 0.1949(4) 0.0501(15) Uani 1 1 d U . .
C114 C 0.8702(3) 0.5742(2) 0.2042(3) 0.080(2) Uani 1 1 d GU . .
C115 C 0.8853(4) 0.6002(3) 0.1531(3) 0.116(3) Uani 1 1 d GU K .
H61 H 0.8552 0.5754 0.1114 0.139 Uiso 1 1 calc R . .
C116 C 0.9444(5) 0.6626(4) 0.1631(4) 0.169(5) Uani 1 1 d GU . .
C117 C 0.9884(5) 0.6989(3) 0.2242(5) 0.163(5) Uani 1 1 d GU J .
H62 H 1.0289 0.7415 0.2311 0.196 Uiso 1 1 calc R . .
C118 C 0.9733(4) 0.6728(3) 0.2753(4) 0.143(4) Uani 1 1 d GU . .
C119 C 0.9142(4) 0.6105(3) 0.2652(3) 0.115(3) Uani 1 1 d GU J .
H63 H 0.9039 0.5927 0.3001 0.138 Uiso 1 1 calc R . .
C120 C 1.0811(3) 0.1225(3) 0.9601(3) 0.0399(13) Uani 1 1 d . . .
C121 C 1.0165(3) 0.1012(3) 0.8962(3) 0.0444(14) Uani 1 1 d . . .
C122 C 0.9479(3) 0.0413(3) 0.8796(3) 0.0422(14) Uani 1 1 d . . .
H64 H 0.9410 0.0154 0.9102 0.051 Uiso 1 1 calc R . .
C123 C 0.8908(4) 0.0201(3) 0.8189(3) 0.0490(15) Uani 1 1 d . . .
H65 H 0.8445 -0.0203 0.8078 0.059 Uiso 1 1 calc R . .
C124 C 0.9009(4) 0.0578(3) 0.7744(3) 0.0576(18) Uani 1 1 d . . .
H66 H 0.8624 0.0436 0.7323 0.069 Uiso 1 1 calc R . .
C125 C 0.9671(5) 0.1155(4) 0.7921(3) 0.066(2) Uani 1 1 d . . .
C126 C 1.0251(4) 0.1390(3) 0.8526(3) 0.0546(17) Uani 1 1 d . . .
H67 H 1.0697 0.1804 0.8634 0.065 Uiso 1 1 calc R . .

loop_
_atom_site_aniso_label
_atom_site_aniso_U_11
_atom_site_aniso_U_22
_atom_site_aniso_U_33
_atom_site_aniso_U_23
_atom_site_aniso_U_13
_atom_site_aniso_U_12
Mn1 0.0168(3) 0.0255(4) 0.0204(3) 0.0040(3) 0.0078(3) 0.0090(3)
Mn2 0.0172(3) 0.0228(4) 0.0194(3) 0.0061(3) 0.0079(3) 0.0098(3)
Mn3 0.0179(3) 0.0282(4) 0.0218(4) 0.0058(3) 0.0102(3) 0.0090(3)
Mn4 0.0177(3) 0.0242(4) 0.0228(4) 0.0043(3) 0.0081(3) 0.0104(3)
Mn5 0.0234(4) 0.0295(4) 0.0220(4) 0.0020(3) 0.0059(3) 0.0104(3)
Mn6 0.0268(4) 0.0379(5) 0.0213(4) 0.0057(3) 0.0122(3) 0.0116(3)
Mn7 0.0287(4) 0.0368(5) 0.0241(4) 0.0114(3) 0.0157(3) 0.0131(3)
Mn8 0.0273(4) 0.0243(4) 0.0230(4) 0.0086(3) 0.0120(3) 0.0086(3)
Mn9 0.0233(4) 0.0225(4) 0.0207(4) 0.0061(3) 0.0095(3) 0.0106(3)
Mn10 0.0241(4) 0.0228(4) 0.0207(4) 0.0046(3) 0.0053(3) 0.0122(3)
Mn11 0.0249(4) 0.0228(4) 0.0257(4) 0.0051(3) 0.0070(3) 0.0121(3)
Mn12 0.0243(4) 0.0240(4) 0.0242(4) 0.0029(3) 0.0066(3) 0.0096(3)
O1 0.0168(15) 0.0270(18) 0.0205(16) 0.0054(13) 0.0070(12) 0.0089(14)
O2 0.0178(15) 0.0229(17) 0.0230(16) 0.0049(13) 0.0099(13) 0.0102(13)
O3 0.0135(14) 0.0224(17) 0.0188(15) 0.0011(12) 0.0047(12) 0.0054(13)
O4 0.0153(15) 0.0287(18) 0.0212(16) 0.0004(13) 0.0073(12) 0.0087(14)
O5 0.0199(16) 0.0253(18) 0.0228(16) 0.0023(13) 0.0079(13) 0.0074(14)
O6 0.0226(16) 0.035(2) 0.0227(16) 0.0050(14) 0.0112(13) 0.0133(15)
O7 0.0215(16) 0.034(2) 0.0200(16) 0.0062(14) 0.0104(13) 0.0071(15)
O8 0.0223(16) 0.0258(18) 0.0252(16) 0.0065(13) 0.0124(13) 0.0080(14)
O9 0.0193(15) 0.0201(17) 0.0204(15) 0.0037(13) 0.0063(13) 0.0068(13)
O10 0.0201(16) 0.0247(17) 0.0197(15) 0.0061(13) 0.0074(13) 0.0109(14)
O11 0.0231(16) 0.0215(17) 0.0197(16) 0.0005(13) 0.0058(13) 0.0100(14)
O12 0.0186(15) 0.0258(18) 0.0230(16) 0.0013(13) 0.0048(13) 0.0094(14)
O13 0.034(2) 0.034(2) 0.0305(19) 0.0004(16) 0.0050(16) 0.0100(17)
O14 0.0297(18) 0.038(2) 0.0220(17) 0.0012(15) 0.0039(14) 0.0123(16)
O15 0.037(2) 0.051(3) 0.0244(18) 0.0035(16) 0.0107(16) 0.0121(19)
O16 0.040(2) 0.056(3) 0.0259(19) 0.0089(17) 0.0181(16) 0.016(2)
O17 0.038(2) 0.049(2) 0.0236(18) 0.0080(17) 0.0148(16) 0.0136(18)
O18 0.042(2) 0.038(2) 0.034(2) 0.0147(17) 0.0203(17) 0.0172(18)
O19 0.039(2) 0.030(2) 0.0310(19) 0.0126(15) 0.0172(16) 0.0084(16)
O20 0.039(2) 0.0265(19) 0.0258(18) 0.0081(14) 0.0118(15) 0.0121(16)
O21 0.0299(18) 0.0241(18) 0.0266(17) 0.0065(14) 0.0107(14) 0.0100(15)
O22 0.0339(18) 0.0271(19) 0.0224(17) 0.0067(14) 0.0126(14) 0.0148(15)
O23 0.039(2) 0.0258(19) 0.0260(18) 0.0057(14) 0.0056(15) 0.0161(16)
O24 0.0325(19) 0.029(2) 0.0284(18) 0.0065(14) 0.0014(15) 0.0153(16)
O25 0.0362(19) 0.0235(19) 0.0277(18) 0.0060(15) 0.0071(15) 0.0130(16)
O26 0.0345(19) 0.0256(19) 0.0318(19) 0.0059(15) 0.0059(15) 0.0140(16)
O27 0.036(2) 0.0237(19) 0.0338(19) 0.0054(15) 0.0047(16) 0.0110(16)
O28 0.0347(19) 0.031(2) 0.0294(19) 0.0039(15) 0.0091(16) 0.0088(16)
O29 0.0216(17) 0.0307(19) 0.0274(17) 0.0052(14) 0.0118(14) 0.0105(15)
O30 0.0233(16) 0.0287(19) 0.0248(16) 0.0085(14) 0.0120(13) 0.0140(14)
O31 0.0213(17) 0.035(2) 0.0348(19) 0.0051(15) 0.0123(15) 0.0113(15)
O32 0.0195(16) 0.034(2) 0.0311(18) 0.0059(15) 0.0094(14) 0.0143(15)
O33 0.0215(17) 0.034(2) 0.0289(18) 0.0035(15) 0.0053(14) 0.0060(15)
O34 0.0292(19) 0.039(2) 0.0251(17) 0.0023(15) 0.0090(15) 0.0160(17)
O35 0.0264(17) 0.0251(18) 0.0311(18) 0.0097(13) 0.0150(14) 0.0135(14)
O36 0.0248(17) 0.0285(19) 0.0271(17) 0.0065(14) 0.0089(14) 0.0089(15)
O37 0.0287(18) 0.047(2) 0.0256(18) 0.0122(15) 0.0126(15) 0.0197(17)
O38 0.0298(19) 0.036(2) 0.041(2) 0.0093(16) 0.0237(16) 0.0097(17)
O39 0.0290(18) 0.034(2) 0.0229(17) 0.0035(14) 0.0072(14) 0.0132(16)
O40 0.0230(17) 0.041(2) 0.0343(19) 0.0115(16) 0.0088(15) 0.0022(16)
O41 0.0237(18) 0.033(2) 0.046(2) 0.0123(17) 0.0069(16) 0.0123(16)
O42 0.0352(19) 0.031(2) 0.0291(18) 0.0066(15) 0.0175(15) 0.0098(16)
O43 0.0258(18) 0.0280(19) 0.0295(18) 0.0084(14) 0.0096(15) 0.0088(15)
O44 0.0278(18) 0.039(2) 0.0350(19) 0.0106(16) 0.0119(15) 0.0196(16)
O45 0.0251(17) 0.035(2) 0.0257(18) 0.0041(15) 0.0087(14) 0.0103(15)
O46 0.048(2) 0.042(2) 0.038(2) 0.0033(17) 0.0184(18) 0.0252(19)
O47 0.039(2) 0.043(2) 0.037(2) 0.0072(17) 0.0200(17) 0.0196(18)
O48 0.038(2) 0.047(2) 0.0312(19) 0.0141(16) 0.0123(16) 0.0201(18)
O49 0.060(3) 0.101(4) 0.057(3) 0.015(3) 0.031(3) 0.024(3)
O50 0.049(3) 0.044(3) 0.065(3) 0.016(2) 0.034(2) 0.010(2)
O51 0.036(2) 0.056(3) 0.042(2) 0.008(2) 0.0083(18) 0.014(2)
O52 0.036(2) 0.054(3) 0.055(3) -0.002(2) 0.009(2) 0.012(2)
F1A 0.097(7) 0.060(6) 0.016(4) -0.005(4) 0.019(4) 0.003(5)
F1B 0.179(8) 0.051(4) 0.065(4) 0.035(3) 0.081(5) 0.038(5)
F2 0.202(7) 0.061(4) 0.237(8) -0.006(4) 0.144(6) -0.019(4)
F3A 0.084(7) 0.065(6) 0.050(6) 0.007(5) 0.022(5) 0.036(6)
F3B 0.104(5) 0.023(3) 0.063(4) 0.025(3) 0.041(4) 0.025(3)
F4 0.125(4) 0.053(2) 0.0320(18) 0.0207(16) 0.021(2) 0.042(2)
F5 0.119(4) 0.095(4) 0.048(2) 0.003(2) -0.009(2) 0.044(3)
F6 0.133(4) 0.083(3) 0.058(2) 0.034(2) 0.033(3) 0.074(3)
F7A 0.131(9) 0.058(7) 0.077(7) 0.035(6) -0.020(7) -0.024(7)
F7B 0.139(8) 0.081(6) 0.079(5) -0.017(4) -0.001(5) -0.015(5)
F8A 0.119(14) 0.087(12) 0.022(7) 0.024(8) -0.004(8) -0.018(10)
F8B 0.047(3) 0.096(5) 0.068(4) -0.025(3) 0.004(3) 0.010(3)
F9 0.067(3) 0.165(6) 0.160(5) 0.005(4) 0.020(3) 0.038(3)
F10A 0.047(6) 0.166(11) 0.108(8) -0.001(8) 0.049(6) 0.037(6)
F10B 0.082(5) 0.152(8) 0.104(6) 0.015(6) -0.008(5) 0.053(6)
F11 0.128(4) 0.146(5) 0.281(7) -0.002(5) 0.106(5) 0.073(4)
F12A 0.113(9) 0.132(10) 0.108(9) -0.034(8) 0.088(7) -0.027(8)
F12B 0.083(6) 0.283(13) 0.225(11) -0.025(10) 0.038(7) 0.117(8)
F13 0.124(4) 0.209(6) 0.253(6) 0.102(5) 0.159(4) 0.089(4)
F14 0.104(5) 0.145(6) 0.438(14) 0.019(7) 0.148(7) 0.069(5)
F15 0.077(3) 0.270(8) 0.151(5) 0.090(5) 0.040(3) 0.116(5)
F16A 0.016(6) 0.065(10) 0.159(16) 0.018(10) 0.029(8) 0.011(7)
F16B 0.079(4) 0.080(4) 0.063(3) 0.013(3) 0.029(3) 0.055(3)
F17A 0.149(15) 0.151(15) 0.178(16) -0.063(13) 0.008(12) 0.020(12)
F17B 0.186(12) 0.120(10) 0.361(19) 0.153(12) 0.115(12) 0.030(9)
F18 0.117(4) 0.103(4) 0.078(3) 0.051(3) -0.001(3) 0.016(3)
C1 0.029(3) 0.046(4) 0.027(3) 0.005(2) 0.009(2) 0.018(3)
C2 0.032(3) 0.053(4) 0.029(3) 0.003(2) 0.008(2) 0.020(3)
C3 0.032(3) 0.067(4) 0.032(3) -0.003(3) 0.006(2) 0.020(3)
C4 0.037(3) 0.081(5) 0.039(3) -0.009(3) 0.004(3) 0.023(4)
C5 0.088(6) 0.111(7) 0.029(4) 0.001(4) 0.000(4) 0.048(6)
C6 0.084(6) 0.102(7) 0.040(4) 0.014(4) 0.004(4) 0.031(5)
C7 0.053(4) 0.081(5) 0.037(3) 0.019(3) 0.014(3) 0.027(4)
C8 0.021(3) 0.059(4) 0.035(3) 0.021(3) 0.016(2) 0.015(3)
C9 0.036(3) 0.073(4) 0.027(3) 0.017(3) 0.018(2) 0.023(3)
C10 0.039(3) 0.095(6) 0.026(3) 0.008(3) 0.012(3) 0.004(4)
C11 0.049(4) 0.126(7) 0.032(4) 0.032(4) 0.018(3) 0.004(4)
C12 0.057(4) 0.147(8) 0.030(4) 0.032(4) 0.022(3) 0.034(5)
C13 0.058(4) 0.097(6) 0.042(4) 0.030(4) 0.030(3) 0.018(4)
C14 0.047(4) 0.076(5) 0.038(3) 0.023(3) 0.023(3) 0.024(3)
C15 0.031(3) 0.042(3) 0.040(3) 0.020(3) 0.017(2) 0.021(3)
C16 0.061(3) 0.047(3) 0.076(4) 0.040(3) 0.052(3) 0.035(3)
C17 0.103(5) 0.066(4) 0.103(5) 0.062(4) 0.081(4) 0.054(4)
C18 0.143(6) 0.073(5) 0.138(6) 0.075(4) 0.115(5) 0.060(4)
C19 0.137(6) 0.057(5) 0.182(7) 0.058(5) 0.129(5) 0.041(4)
C20 0.122(5) 0.041(4) 0.170(6) 0.025(4) 0.100(5) 0.018(4)
C21 0.076(4) 0.033(3) 0.116(5) 0.025(3) 0.066(4) 0.018(3)
C22 0.027(2) 0.023(3) 0.027(3) 0.009(2) 0.014(2) 0.011(2)
C23 0.025(2) 0.029(3) 0.029(3) 0.009(2) 0.009(2) 0.011(2)
C24 0.046(3) 0.030(3) 0.036(3) 0.007(2) 0.013(3) 0.013(3)
C25 0.065(4) 0.030(3) 0.049(4) 0.015(3) 0.020(3) 0.022(3)
C26 0.049(3) 0.027(3) 0.059(4) 0.001(3) 0.006(3) 0.019(3)
C27 0.045(3) 0.035(3) 0.039(3) 0.004(3) 0.008(3) 0.021(3)
C28 0.033(3) 0.036(3) 0.027(3) 0.007(2) 0.009(2) 0.018(2)
C29 0.016(2) 0.029(3) 0.027(2) 0.009(2) 0.0101(19) 0.008(2)
C30 0.026(2) 0.025(3) 0.031(3) 0.007(2) 0.013(2) 0.008(2)
C31 0.035(3) 0.037(3) 0.031(3) 0.006(2) 0.012(2) 0.019(2)
C32 0.054(3) 0.040(3) 0.031(3) 0.006(2) 0.022(3) 0.023(3)
C33 0.071(4) 0.039(4) 0.026(3) 0.003(2) 0.023(3) 0.016(3)
C34 0.064(4) 0.048(4) 0.030(3) 0.021(3) 0.018(3) 0.023(3)
C35 0.049(3) 0.029(3) 0.029(3) 0.003(2) 0.011(2) 0.016(3)
C36 0.031(3) 0.031(3) 0.034(3) 0.013(2) 0.017(2) 0.020(2)
C37 0.030(3) 0.036(3) 0.029(3) 0.010(2) 0.009(2) 0.020(2)
C38 0.044(3) 0.047(4) 0.037(3) 0.010(3) 0.009(3) 0.025(3)
C39 0.067(4) 0.073(5) 0.026(3) 0.005(3) 0.004(3) 0.039(4)
C40 0.094(6) 0.100(6) 0.038(4) 0.031(4) 0.021(4) 0.073(5)
C41 0.091(5) 0.076(5) 0.055(4) 0.035(4) 0.026(4) 0.062(5)
C42 0.059(4) 0.046(4) 0.038(3) 0.014(3) 0.015(3) 0.034(3)
C43 0.035(3) 0.021(3) 0.034(3) 0.008(2) 0.015(2) 0.011(2)
C44 0.040(3) 0.026(3) 0.038(3) 0.007(2) 0.018(2) 0.015(2)
C45 0.048(3) 0.032(3) 0.039(3) 0.009(2) 0.018(3) 0.023(3)
C46 0.061(4) 0.051(4) 0.048(4) 0.020(3) 0.019(3) 0.038(3)
C47 0.082(5) 0.034(4) 0.064(4) 0.018(3) 0.036(4) 0.035(3)
C48 0.078(5) 0.028(3) 0.057(4) 0.006(3) 0.020(4) 0.020(3)
C49 0.055(4) 0.029(3) 0.045(3) 0.004(3) 0.009(3) 0.015(3)
C50 0.029(3) 0.029(3) 0.032(3) 0.001(2) 0.008(2) 0.010(2)
C51 0.060(3) 0.034(3) 0.033(3) -0.002(2) 0.012(3) 0.005(3)
C52 0.081(4) 0.038(3) 0.040(3) -0.002(3) 0.007(3) 0.005(3)
C53 0.116(5) 0.042(4) 0.064(4) 0.009(3) 0.014(4) -0.010(4)
C54 0.143(6) 0.051(4) 0.064(4) -0.002(4) 0.021(5) -0.026(5)
C55 0.115(5) 0.051(4) 0.058(4) -0.017(3) 0.003(4) -0.015(4)
C56 0.077(4) 0.048(4) 0.044(3) -0.004(3) 0.008(3) -0.001(3)
C57 0.018(2) 0.032(3) 0.033(3) 0.013(2) 0.013(2) 0.006(2)
C58 0.039(3) 0.076(4) 0.074(4) 0.017(3) 0.023(3) 0.038(3)
C59 0.067(3) 0.099(4) 0.113(4) 0.001(4) 0.013(3) 0.042(3)
C60 0.080(4) 0.109(5) 0.138(5) -0.004(4) -0.005(4) 0.041(4)
C61 0.073(4) 0.107(5) 0.129(5) 0.003(4) 0.011(4) 0.042(4)
C62 0.056(3) 0.108(4) 0.112(4) 0.008(4) 0.013(3) 0.027(3)
C63 0.056(3) 0.091(4) 0.092(4) 0.014(3) 0.019(3) 0.033(3)
C64 0.032(2) 0.032(2) 0.032(2) 0.0153(18) 0.0181(18) 0.0205(18)
C65 0.038(2) 0.051(3) 0.070(3) 0.005(2) 0.034(2) 0.017(2)
C66 0.046(3) 0.062(3) 0.096(4) 0.010(3) 0.040(3) 0.028(2)
C67 0.058(3) 0.089(4) 0.144(4) 0.004(3) 0.063(3) 0.026(3)
C68 0.069(4) 0.116(5) 0.206(5) -0.028(4) 0.072(4) 0.012(3)
C69 0.070(4) 0.122(5) 0.231(5) -0.038(4) 0.065(4) 0.001(4)
C70 0.054(3) 0.096(4) 0.208(5) -0.035(4) 0.060(4) 0.002(3)
C71 0.035(3) 0.035(3) 0.034(3) 0.012(2) 0.018(2) 0.018(2)
C72 0.037(3) 0.061(3) 0.035(3) -0.002(2) 0.009(2) 0.027(3)
C73 0.039(3) 0.142(6) 0.055(4) -0.008(4) 0.021(3) 0.030(4)
C74 0.051(4) 0.192(7) 0.077(5) -0.032(5) 0.023(4) 0.034(5)
C75 0.046(4) 0.162(7) 0.081(5) -0.026(5) 0.009(4) 0.050(4)
C76 0.047(4) 0.116(5) 0.073(4) 0.000(4) -0.012(3) 0.043(4)
C77 0.049(3) 0.092(5) 0.046(3) 0.003(3) 0.008(3) 0.038(3)
C78 0.028(3) 0.022(3) 0.032(3) 0.007(2) 0.013(2) 0.008(2)
C79 0.027(3) 0.068(4) 0.046(3) -0.017(3) 0.013(2) 0.013(3)
C80 0.050(3) 0.060(4) 0.059(4) -0.016(3) 0.034(3) -0.008(3)
C81 0.062(4) 0.112(6) 0.091(5) -0.038(4) 0.050(4) -0.012(4)
C82 0.057(4) 0.186(7) 0.123(6) -0.068(6) 0.048(5) 0.010(5)
C83 0.053(4) 0.221(7) 0.126(6) -0.066(6) 0.010(4) 0.061(5)
C84 0.042(4) 0.171(7) 0.083(5) -0.043(5) 0.006(3) 0.053(4)
C85 0.035(3) 0.050(3) 0.070(3) 0.030(3) 0.042(3) 0.025(2)
C86 0.046(3) 0.088(3) 0.119(4) 0.061(3) 0.060(3) 0.044(2)
C87 0.066(3) 0.110(4) 0.145(4) 0.066(4) 0.084(3) 0.056(3)
C88 0.077(3) 0.149(5) 0.182(5) 0.083(4) 0.095(3) 0.061(3)
C89 0.075(4) 0.163(5) 0.195(5) 0.090(5) 0.081(4) 0.059(4)
C90 0.073(4) 0.161(5) 0.184(5) 0.087(4) 0.060(4) 0.054(4)
C91 0.053(3) 0.133(4) 0.156(5) 0.078(4) 0.055(3) 0.050(3)
C92 0.022(2) 0.033(3) 0.034(3) -0.003(2) 0.006(2) 0.013(2)
C93 0.023(2) 0.057(3) 0.044(3) 0.006(3) 0.014(2) 0.023(2)
C94 0.043(3) 0.116(5) 0.057(4) 0.013(4) 0.022(3) 0.040(3)
C95 0.051(4) 0.147(6) 0.080(5) 0.003(4) 0.039(3) 0.042(4)
C96 0.045(4) 0.107(5) 0.102(5) -0.002(4) 0.030(4) 0.045(4)
C97 0.040(3) 0.115(5) 0.088(5) 0.020(4) 0.012(3) 0.050(3)
C98 0.043(3) 0.093(5) 0.060(4) 0.015(3) 0.014(3) 0.041(3)
C99 0.027(3) 0.032(3) 0.027(3) 0.003(2) 0.008(2) 0.012(2)
C100 0.023(3) 0.051(4) 0.051(4) 0.002(3) 0.012(2) 0.011(3)
C101 0.027(3) 0.054(4) 0.062(4) 0.017(3) 0.015(3) 0.006(3)
C102 0.026(3) 0.088(6) 0.099(6) 0.029(5) 0.016(4) 0.000(4)
C103 0.041(4) 0.095(8) 0.214(13) 0.007(7) 0.064(6) 0.018(5)
C104 0.056(5) 0.094(8) 0.227(13) -0.009(8) 0.075(7) 0.028(5)
C105 0.036(4) 0.054(5) 0.166(9) -0.003(5) 0.042(5) 0.015(3)
C106 0.029(3) 0.048(4) 0.023(3) -0.006(2) 0.008(2) 0.016(3)
C107 0.024(3) 0.048(4) 0.033(3) -0.012(2) 0.006(2) 0.013(2)
C108 0.035(3) 0.056(4) 0.076(5) 0.002(3) 0.020(3) 0.017(3)
C109 0.032(4) 0.071(5) 0.117(7) 0.006(5) 0.018(4) 0.022(4)
C110 0.033(4) 0.081(6) 0.096(6) -0.003(4) 0.017(4) 0.028(4)
C111 0.046(4) 0.056(4) 0.047(4) -0.007(3) 0.013(3) 0.030(3)
C112 0.035(3) 0.048(4) 0.033(3) 0.001(2) 0.015(2) 0.019(3)
C113 0.037(3) 0.049(4) 0.074(4) 0.015(3) 0.029(3) 0.019(3)
C114 0.052(4) 0.058(4) 0.120(5) 0.003(4) 0.020(4) 0.020(3)
C115 0.087(5) 0.064(5) 0.151(7) 0.031(5) 0.017(5) -0.013(4)
C116 0.136(7) 0.091(6) 0.202(9) 0.034(6) 0.010(7) -0.019(6)
C117 0.116(7) 0.088(7) 0.211(10) -0.003(7) -0.007(7) 0.005(6)
C118 0.090(6) 0.084(6) 0.196(9) -0.032(6) -0.010(7) 0.024(5)
C119 0.067(5) 0.080(5) 0.159(7) -0.029(5) -0.003(5) 0.029(4)
C120 0.024(3) 0.045(4) 0.046(3) 0.004(3) 0.008(2) 0.012(3)
C121 0.031(3) 0.050(4) 0.051(4) 0.006(3) 0.011(3) 0.017(3)
C122 0.028(3) 0.048(4) 0.052(4) 0.009(3) 0.013(3) 0.017(3)
C123 0.032(3) 0.048(4) 0.057(4) 0.000(3) 0.006(3) 0.014(3)
C124 0.042(4) 0.062(5) 0.052(4) 0.008(3) -0.006(3) 0.016(3)
C125 0.063(5) 0.065(5) 0.062(4) 0.032(4) 0.007(4) 0.022(4)
C126 0.038(3) 0.049(4) 0.064(4) 0.017(3) 0.006(3) 0.008(3)

loop_
_atom_type_symbol
_atom_type_description
_atom_type_scat_dispersion_real
_atom_type_scat_dispersion_imag
_atom_type_scat_source
C C 0.0033 0.0016 'International Tables Vol C Tables 4.2.6.8 and 6.1.1.4'
H H 0.0000 0.0000 'International Tables Vol C Tables 4.2.6.8 and 6.1.1.4'
Cl Cl 0.1484 0.1585 'International Tables Vol C Tables 4.2.6.8 and 6.1.1.4'
F F 0.0171 0.0103 'International Tables Vol C Tables 4.2.6.8 and 6.1.1.4'
Mn Mn 0.3368 0.7283 'International Tables Vol C Tables 4.2.6.8 and 6.1.1.4'
O O 0.0106 0.0060 'International Tables Vol C Tables 4.2.6.8 and 6.1.1.4'

loop_
_geom_angle_atom_site_label_1
_geom_angle_atom_site_label_2
_geom_angle_atom_site_label_3
_geom_angle
O5 Mn1 O6 83.92(14)
O5 Mn1 O4 90.75(13)
O6 Mn1 O4 90.67(13)
O5 Mn1 O2 96.97(13)
O6 Mn1 O2 174.79(13)
O4 Mn1 O2 84.19(12)
O5 Mn1 O29 93.94(14)
O6 Mn1 O29 92.42(13)
O4 Mn1 O29 174.63(14)
O2 Mn1 O29 92.63(13)
O5 Mn1 O1 174.18(13)
O6 Mn1 O1 99.37(14)
O4 Mn1 O1 84.44(13)
O2 Mn1 O1 79.33(13)
O29 Mn1 O1 90.72(13)
O9 Mn2 O10 83.99(13)
O9 Mn2 O3 89.91(13)
O10 Mn2 O3 91.07(12)
O9 Mn2 O30 93.90(13)
O10 Mn2 O30 91.42(13)
O3 Mn2 O30 175.65(13)
O9 Mn2 O1 96.93(13)
O10 Mn2 O1 174.60(13)
O3 Mn2 O1 83.61(12)
O30 Mn2 O1 93.82(13)
O9 Mn2 O2 172.56(13)
O10 Mn2 O2 99.37(13)
O3 Mn2 O2 83.42(12)
O30 Mn2 O2 92.65(13)
O1 Mn2 O2 79.11(13)
O7 Mn3 O8 84.10(14)
O7 Mn3 O1 89.85(13)
O8 Mn3 O1 90.65(13)
O7 Mn3 O31 93.60(14)
O8 Mn3 O31 92.50(14)
O1 Mn3 O31 175.55(14)
O7 Mn3 O3 172.83(13)
O8 Mn3 O3 99.07(13)
O1 Mn3 O3 83.71(12)
O31 Mn3 O3 92.70(13)
O7 Mn3 O4 96.68(14)
O8 Mn3 O4 174.58(13)
O1 Mn3 O4 83.99(13)
O31 Mn3 O4 92.81(13)
O3 Mn3 O4 79.57(13)
O11 Mn4 O12 84.13(13)
O11 Mn4 O2 89.54(13)
O12 Mn4 O2 91.02(13)
O11 Mn4 O32 94.32(13)
O12 Mn4 O32 91.17(14)
O2 Mn4 O32 175.74(14)
O11 Mn4 O3 96.87(13)
O12 Mn4 O3 174.63(13)
O2 Mn4 O3 83.72(13)
O32 Mn4 O3 94.02(13)
O11 Mn4 O4 172.59(13)
O12 Mn4 O4 98.69(13)
O2 Mn4 O4 83.59(12)
O32 Mn4 O4 92.47(13)
O3 Mn4 O4 79.69(13)
O5 Mn5 O6 82.81(13)
O5 Mn5 O14 172.74(14)
O6 Mn5 O14 96.52(14)
O5 Mn5 O13 95.13(14)
O6 Mn5 O13 175.17(14)
O14 Mn5 O13 84.96(15)
O5 Mn5 O34 93.13(12)
O6 Mn5 O34 92.52(13)
O14 Mn5 O34 94.13(13)
O13 Mn5 O34 91.96(14)
O5 Mn5 O33 85.03(12)
O6 Mn5 O33 82.19(13)
O14 Mn5 O33 87.71(13)
O13 Mn5 O33 93.29(14)
O34 Mn5 O33 174.57(13)
O7 Mn6 O6 92.94(13)
O7 Mn6 O15 172.58(15)
O6 Mn6 O15 93.80(15)
O7 Mn6 O16 91.08(15)
O6 Mn6 O16 175.43(15)
O15 Mn6 O16 82.07(16)
O7 Mn6 O47 92.38(14)
O6 Mn6 O47 95.18(14)
O15 Mn6 O47 90.08(15)
O16 Mn6 O47 86.80(15)
O7 Mn6 O48 94.42(14)
O6 Mn6 O48 89.06(13)
O15 Mn6 O48 82.62(15)
O16 Mn6 O48 88.47(15)
O47 Mn6 O48 171.80(14)
O7 Mn7 O8 82.85(13)
O7 Mn7 O18 172.16(14)
O8 Mn7 O18 96.54(14)
O7 Mn7 O17 95.66(15)
O8 Mn7 O17 175.06(15)
O18 Mn7 O17 84.28(16)
O7 Mn7 O37 93.98(14)
O8 Mn7 O37 94.42(13)
O18 Mn7 O37 93.86(15)
O17 Mn7 O37 90.38(14)
O7 Mn7 O38 83.65(13)
O8 Mn7 O38 84.77(13)
O18 Mn7 O38 88.51(14)
O17 Mn7 O38 90.38(14)
O37 Mn7 O38 177.57(14)
O9 Mn8 O8 93.44(13)
O9 Mn8 O20 91.41(13)
O8 Mn8 O20 174.36(14)
O9 Mn8 O19 172.54(14)
O8 Mn8 O19 93.14(14)
O20 Mn8 O19 81.86(14)
O9 Mn8 O39 90.83(13)
O8 Mn8 O39 94.01(13)
O20 Mn8 O39 88.81(14)
O19 Mn8 O39 92.21(14)
O9 Mn8 O40 93.74(13)
O8 Mn8 O40 91.48(14)
O20 Mn8 O40 85.31(14)
O19 Mn8 O40 82.58(14)
O39 Mn8 O40 172.63(14)
O9 Mn9 O10 82.37(13)
O9 Mn9 O21 95.50(13)
O10 Mn9 O21 177.08(13)
O9 Mn9 O22 174.31(13)
O10 Mn9 O22 96.60(13)
O21 Mn9 O22 85.32(13)
O9 Mn9 O36 93.21(12)
O10 Mn9 O36 92.71(12)
O21 Mn9 O36 89.39(13)
O22 Mn9 O36 92.43(13)
O9 Mn9 O35 85.56(12)
O10 Mn9 O35 85.65(12)
O21 Mn9 O35 92.21(13)
O22 Mn9 O35 88.78(12)
O36 Mn9 O35 178.06(12)
O11 Mn10 O10 93.59(13)
O11 Mn10 O23 171.93(14)
O10 Mn10 O23 92.70(13)
O11 Mn10 O24 91.37(14)
O10 Mn10 O24 174.80(14)
O23 Mn10 O24 82.22(14)
O11 Mn10 O41 92.73(14)
O10 Mn10 O41 94.72(13)
O23 Mn10 O41 91.78(15)
O24 Mn10 O41 86.59(14)
O11 Mn10 O42 91.94(13)
O10 Mn10 O42 90.50(13)
O23 Mn10 O42 82.95(14)
O24 Mn10 O42 87.78(14)
O41 Mn10 O42 172.76(13)
O11 Mn11 O12 82.75(13)
O11 Mn11 O25 95.56(13)
O12 Mn11 O25 177.77(15)
O11 Mn11 O26 172.92(14)
O12 Mn11 O26 95.82(14)
O25 Mn11 O26 85.68(14)
O11 Mn11 O44 84.86(13)
O12 Mn11 O44 86.69(13)
O25 Mn11 O44 91.71(14)
O26 Mn11 O44 88.14(14)
O11 Mn11 O43 94.29(13)
O12 Mn11 O43 93.21(12)
O25 Mn11 O43 88.37(13)
O26 Mn11 O43 92.71(14)
O44 Mn11 O43 179.15(13)
O5 Mn12 O12 93.99(14)
O5 Mn12 O28 90.78(14)
O12 Mn12 O28 173.98(15)
O5 Mn12 O27 172.16(14)
O12 Mn12 O27 92.60(14)
O28 Mn12 O27 82.38(14)
O5 Mn12 O45 91.26(13)
O12 Mn12 O45 95.86(13)
O28 Mn12 O45 87.68(14)
O27 Mn12 O45 92.27(14)
O5 Mn12 O46 92.79(14)
O12 Mn12 O46 90.55(14)
O28 Mn12 O46 85.56(15)
O27 Mn12 O46 82.92(15)
O45 Mn12 O46 172.16(14)
Mn3 O1 Mn2 95.49(13)
Mn3 O1 Mn1 94.67(13)
Mn2 O1 Mn1 100.73(14)
Mn4 O2 Mn1 95.13(13)
Mn4 O2 Mn2 95.41(13)
Mn1 O2 Mn2 100.83(14)
Mn2 O3 Mn4 95.38(13)
Mn2 O3 Mn3 95.21(13)
Mn4 O3 Mn3 100.51(13)
Mn1 O4 Mn4 95.20(13)
Mn1 O4 Mn3 94.92(14)
Mn4 O4 Mn3 100.22(14)
Mn1 O5 Mn5 96.83(15)
Mn1 O5 Mn12 132.19(17)
Mn5 O5 Mn12 128.82(17)
Mn1 O6 Mn6 132.35(18)
Mn1 O6 Mn5 95.45(15)
Mn6 O6 Mn5 122.26(16)
Mn3 O7 Mn7 96.41(14)
Mn3 O7 Mn6 133.39(18)
Mn7 O7 Mn6 128.62(17)
Mn3 O8 Mn7 95.56(14)
Mn3 O8 Mn8 132.64(17)
Mn7 O8 Mn8 121.91(17)
Mn2 O9 Mn8 133.09(16)
Mn2 O9 Mn9 96.29(14)
Mn8 O9 Mn9 128.98(16)
Mn2 O10 Mn10 132.11(17)
Mn2 O10 Mn9 95.92(14)
Mn10 O10 Mn9 122.72(16)
Mn4 O11 Mn10 133.51(17)
Mn4 O11 Mn11 96.20(13)
Mn10 O11 Mn11 128.90(17)
Mn4 O12 Mn12 131.94(17)
Mn4 O12 Mn11 95.24(14)
Mn12 O12 Mn11 122.09(17)
C50 O13 Mn5 132.3(3)
C1 O14 Mn5 129.6(3)
C1 O15 Mn6 136.0(3)
C8 O16 Mn6 131.6(3)
C8 O17 Mn7 131.6(4)
C15 O18 Mn7 129.9(3)
C15 O19 Mn8 136.1(4)
C22 O20 Mn8 132.8(3)
C22 O21 Mn9 132.9(3)
C29 O22 Mn9 130.0(3)
C29 O23 Mn10 136.7(3)
C36 O24 Mn10 132.9(3)
C36 O25 Mn11 132.7(3)
C43 O26 Mn11 128.6(3)
C43 O27 Mn12 136.5(3)
C50 O28 Mn12 132.4(3)
C57 O29 Mn1 126.6(3)
C64 O30 Mn2 125.4(3)
C85 O31 Mn3 124.6(3)
C92 O32 Mn4 124.6(3)
C57 O33 Mn5 122.1(3)
C106 O34 Mn5 131.1(3)
C64 O35 Mn9 122.7(3)
C99 O36 Mn9 131.0(3)
C71 O37 Mn7 130.6(3)
C85 O38 Mn7 123.4(3)
C71 O39 Mn8 131.1(3)
C99 O41 Mn10 132.0(3)
C78 O43 Mn11 133.0(3)
C92 O44 Mn11 123.3(3)
C78 O45 Mn12 129.3(3)
C106 O47 Mn6 131.3(3)
C113 O50 H68 109.5
C120 O51 H69 109.5
O15 C1 O14 125.8(5)
O15 C1 C2 116.2(5)
O14 C1 C2 117.9(5)
C7 C2 C3 121.9(5)
C7 C2 C1 119.1(6)
C3 C2 C1 119.0(5)
C4 C3 C2 118.0(6)
C4 C3 H1 121.0
C2 C3 H1 121.0
F8B C4 C3 120.7(7)
F8B C4 C5 119.2(6)
C3 C4 C5 120.1(7)
C6 C5 C4 120.6(6)
C6 C5 H2 119.7
C4 C5 H2 119.7
F8A C6 C5 123.1(10)
F8A C6 C7 116.6(11)
C5 C6 C7 119.5(7)
C2 C7 C6 119.8(7)
C2 C7 H4 120.1
C6 C7 H4 120.1
O17 C8 O16 126.7(5)
O17 C8 C9 116.1(5)
O16 C8 C9 117.2(5)
C14 C9 C10 119.4(5)
C14 C9 C8 120.1(5)
C10 C9 C8 120.4(6)
C11 C10 C9 120.1(7)
C11 C10 H5 119.9
C9 C10 H5 119.9
F1A C11 C12 112.6(7)
F1A C11 C10 126.1(9)
C12 C11 C10 120.4(7)
C11 C12 C13 120.2(6)
C11 C12 H6 119.9
C13 C12 H6 119.9
F1B C13 C14 121.8(8)
F1B C13 C12 116.9(7)
C14 C13 C12 121.2(8)
C13 C14 C9 118.6(7)
C13 C14 H7 120.7
C9 C14 H7 120.7
O19 C15 O18 125.1(5)
O19 C15 C16 117.1(5)
O18 C15 C16 117.7(5)
C17 C16 C21 120.0(6)
C17 C16 C15 120.3(7)
C21 C16 C15 119.7(6)
C16 C17 C18 120.3(9)
C16 C17 H8 119.8
C18 C17 H8 119.8
C19 C18 C17 119.6(8)
C19 C18 H9 120.2
C17 C18 H9 120.2
C18 C19 C20 120.8(8)
C18 C19 H10 119.6
C20 C19 H10 119.6
F2 C20 C21 121.4(10)
F2 C20 C19 118.8(9)
C21 C20 C19 119.3(10)
C20 C21 C16 119.7(8)
C20 C21 H11 120.1
C16 C21 H11 120.1
O21 C22 O20 125.0(4)
O21 C22 C23 118.2(4)
O20 C22 C23 116.7(4)
C24 C23 C28 119.8(5)
C24 C23 C22 119.5(4)
C28 C23 C22 120.8(4)
C23 C24 C25 119.6(5)
C23 C24 H12 120.2
C25 C24 H12 120.2
F3B C25 C26 117.0(6)
F3B C25 C24 121.5(6)
C26 C25 C24 121.5(5)
C25 C26 C27 118.7(5)
C25 C26 H14 120.6
C27 C26 H14 120.6
F3A C27 C28 128.2(7)
F3A C27 C26 111.0(7)
C28 C27 C26 120.7(5)
C27 C28 C23 119.7(5)
C27 C28 H15 120.2
C23 C28 H15 120.2
O22 C29 O23 125.6(4)
O22 C29 C30 118.4(4)
O23 C29 C30 116.0(4)
C35 C30 C31 119.9(5)
C35 C30 C29 119.9(5)
C31 C30 C29 120.1(4)
C32 C31 C30 120.1(5)
C32 C31 H16 119.9
C30 C31 H16 119.9
C31 C32 C33 120.1(5)
C31 C32 H17 119.9
C33 C32 H17 119.9
C34 C33 C32 118.6(5)
C34 C33 H18 120.7
C32 C33 H18 120.7
F4 C34 C35 118.6(5)
F4 C34 C33 118.6(5)
C35 C34 C33 122.9(5)
C34 C35 C30 118.4(5)
C34 C35 H19 120.8
C30 C35 H19 120.8
O24 C36 O25 124.9(4)
O24 C36 C37 117.8(4)
O25 C36 C37 117.4(4)
C42 C37 C38 119.1(5)
C42 C37 C36 120.6(5)
C38 C37 C36 120.3(5)
C39 C38 C37 119.2(6)
C39 C38 H20 120.4
C37 C38 H20 120.4
F5 C39 C40 116.8(6)
F5 C39 C38 120.0(6)
C40 C39 C38 123.2(6)
C39 C40 C41 118.3(6)
C39 C40 H21 120.8
C41 C40 H21 120.8
C40 C41 C42 121.2(6)
C40 C41 H22 119.4
C42 C41 H22 119.4
C37 C42 C41 119.0(6)
C37 C42 H23 120.5
C41 C42 H23 120.5
O27 C43 O26 125.5(4)
O27 C43 C44 117.5(4)
O26 C43 C44 116.9(4)
C45 C44 C49 120.4(5)
C45 C44 C43 120.6(5)
C49 C44 C43 118.9(5)
C46 C45 C44 118.4(5)
C46 C45 H24 120.8
C44 C45 H24 120.8
F6 C46 C45 118.3(6)
F6 C46 C47 118.2(5)
C45 C46 C47 123.4(6)
C48 C47 C46 118.1(6)
C48 C47 H25 120.9
C46 C47 H25 120.9
C47 C48 C49 120.7(6)
C47 C48 H26 119.7
C49 C48 H26 119.7
C48 C49 C44 118.9(6)
C48 C49 H27 120.6
C44 C49 H27 120.6
O28 C50 O13 126.0(5)
O28 C50 C51 116.5(5)
O13 C50 C51 117.5(5)
C52 C51 C56 119.9(6)
C52 C51 C50 119.9(5)
C56 C51 C50 120.1(6)
C53 C52 C51 119.6(6)
C53 C52 H28 120.2
C51 C52 H28 120.2
F7A C53 C52 118.7(9)
F7A C53 C54 119.9(9)
C52 C53 C54 121.3(8)
C55 C54 C53 119.4(8)
C55 C54 H29 120.3
C53 C54 H29 120.3
C54 C55 C56 122.0(8)
C54 C55 F7B 119.8(8)
C56 C55 F7B 117.8(8)
C55 C56 C51 117.6(7)
C55 C56 H30 121.2
C51 C56 H30 121.2
O33 C57 O29 124.7(4)
O33 C57 C58 123.4(4)
O29 C57 C58 111.9(4)
C59 C58 C63 120.0
C59 C58 C57 117.7(4)
C63 C58 C57 122.2(4)
C60 C59 C58 120.0
C60 C59 H31 120.0
C58 C59 H31 120.0
C59 C60 C61 120.0
C59 C60 H32 120.0
C61 C60 H32 120.0
C62 C61 C60 120.0
C62 C61 H33 120.0
C60 C61 H33 120.0
F9 C62 C63 121.1(5)
F9 C62 C61 118.9(5)
C63 C62 C61 120.0
C62 C63 C58 120.0
C62 C63 H34 120.0
C58 C63 H34 120.0
O35 C64 O30 125.7(4)
O35 C64 C65 119.0(4)
O30 C64 C65 115.2(4)
C66 C65 C70 120.0
C66 C65 C64 121.6(3)
C70 C65 C64 118.0(3)
C67 C66 C65 120.0
C67 C66 H35 120.0
C65 C66 H35 120.0
F11 C67 C66 119.2(5)
F11 C67 C68 120.7(5)
C66 C67 C68 120.0
C69 C68 C67 120.0
C69 C68 H36 120.0
C67 C68 H36 120.0
C68 C69 C70 120.0
C68 C69 H37 120.0
C70 C69 H37 120.0
C69 C70 C65 120.0
C69 C70 H38 120.0
C65 C70 H38 120.0
O39 C71 O37 126.6(5)
O39 C71 C72 116.7(4)
O37 C71 C72 116.7(5)
C73 C72 C77 118.3(6)
C73 C72 C71 120.2(5)
C77 C72 C71 121.5(5)
C74 C73 C72 118.7(8)
C74 C73 H39 120.7
C72 C73 H39 120.7
C75 C74 C73 123.2(8)
C75 C74 F10A 114.7(10)
C73 C74 F10A 115.6(8)
C76 C75 C74 118.0(7)
C76 C75 H40 121.0
C74 C75 H40 121.0
C75 C76 F10B 116.4(8)
C75 C76 C77 122.9(8)
F10B C76 C77 120.5(9)
C72 C77 C76 118.9(7)
C72 C77 H41 120.5
C76 C77 H41 120.5
O45 C78 O43 125.4(4)
O45 C78 C79 116.9(4)
O43 C78 C79 117.6(4)
C84 C79 C80 118.6(6)
C84 C79 C78 120.1(6)
C80 C79 C78 121.3(6)
C79 C80 C81 121.1(8)
C79 C80 H42 119.4
C81 C80 H42 119.4
F12A C81 C82 117.0(11)
F12A C81 C80 122.5(12)
C82 C81 C80 120.3(9)
C81 C82 C83 120.2(8)
C81 C82 H43 119.9
C83 C82 H43 119.9
F12B C83 C82 115.8(11)
F12B C83 C84 122.2(12)
C82 C83 C84 119.4(10)
C79 C84 C83 120.4(10)
C79 C84 H44 119.8
C83 C84 H44 119.8
O38 C85 O31 125.9(5)
O38 C85 C86 119.7(5)
O31 C85 C86 114.3(5)
C87 C86 C91 120.0
C87 C86 C85 120.0(4)
C91 C86 C85 119.6(4)
C88 C87 C86 120.0
C88 C87 H45 120.0
C86 C87 H45 120.0
F13 C88 C87 118.2(5)
F13 C88 C89 121.6(5)
C87 C88 C89 120.0
C90 C89 C88 120.0
C90 C89 H46 120.0
C88 C89 H46 120.0
C89 C90 C91 120.0
C89 C90 H47 120.0
C91 C90 H47 120.0
C90 C91 C86 120.0
C90 C91 H48 120.0
C86 C91 H48 120.0
O44 C92 O32 126.5(4)
O44 C92 C93 118.7(5)
O32 C92 C93 114.8(5)
C94 C93 C98 120.2(6)
C94 C93 C92 120.6(5)
C98 C93 C92 119.1(5)
C93 C94 C95 118.2(7)
C93 C94 H49 120.9
C95 C94 H49 120.9
C96 C95 C94 122.3(8)
C96 C95 H50 118.8
C94 C95 H50 118.8
C95 C96 C97 118.3(7)
C95 C96 H51 120.9
C97 C96 H51 120.9
F15 C97 C98 120.9(8)
F15 C97 C96 117.5(7)
C98 C97 C96 121.6(7)
C97 C98 C93 119.1(7)
C97 C98 H52 120.4
C93 C98 H52 120.4
O41 C99 O36 125.7(5)
O41 C99 C100 116.9(5)
O36 C99 C100 117.5(5)
C101 C100 C105 120.3(6)
C101 C100 C99 121.9(5)
C105 C100 C99 117.8(6)
C100 C101 C102 118.8(7)
C100 C101 H53 120.6
C102 C101 H53 120.6
C103 C102 C101 120.2(8)
C103 C102 H54 119.9
C101 C102 H54 119.9
C104 C103 C102 119.2(7)
C104 C103 H55 120.4
C102 C103 H55 120.4
C103 C104 C105 124.2(9)
C103 C104 F14 120.1(8)
C105 C104 F14 115.6(9)
C104 C105 C100 117.2(8)
C104 C105 H56 121.4
C100 C105 H56 121.4
O47 C106 O34 125.7(5)
O47 C106 C107 116.5(5)
O34 C106 C107 117.8(5)
C112 C107 C108 119.4(5)
C112 C107 C106 121.9(5)
C108 C107 C106 118.6(5)
C109 C108 C107 118.8(7)
C109 C108 H57 120.6
C107 C108 H57 120.6
F16A C109 C108 118.4(10)
F16A C109 C110 119.1(9)
C108 C109 C110 121.9(7)
C111 C110 C109 118.2(6)
C111 C110 H59 120.9
C109 C110 H59 120.9
F16B C111 C110 118.0(6)
F16B C111 C112 120.2(6)
C110 C111 C112 121.9(6)
C111 C112 C107 119.8(6)
C111 C112 H60 120.1
C107 C112 H60 120.1
O49 C113 O50 124.3(6)
O49 C113 C114 124.7(7)
O50 C113 C114 111.0(6)
C115 C114 C119 120.0
C115 C114 C113 121.2(5)
C119 C114 C113 118.8(5)
C114 C115 C116 120.0
C114 C115 H61 120.0
C116 C115 H61 120.0
F17B C116 C117 105.1(12)
F17B C116 C115 131.3(11)
C117 C116 C115 120.0
C116 C117 C118 120.0
C116 C117 H62 120.0
C118 C117 H62 120.0
F17A C118 C119 134.9(15)
F17A C118 C117 105.0(15)
C119 C118 C117 120.0
C118 C119 C114 120.0
C118 C119 H63 120.0
C114 C119 H63 120.0
O52 C120 O51 124.8(5)
O52 C120 C121 122.8(6)
O51 C120 C121 112.3(5)
C126 C121 C122 119.8(6)
C126 C121 C120 119.5(6)
C122 C121 C120 120.6(6)
C123 C122 C121 120.2(6)
C123 C122 H64 119.9
C121 C122 H64 119.9
C122 C123 C124 119.9(6)
C122 C123 H65 120.0
C124 C123 H65 120.0
C125 C124 C123 118.4(6)
C125 C124 H66 120.8
C123 C124 H66 120.8
C124 C125 F18 117.9(6)
C124 C125 C126 123.6(6)
F18 C125 C126 118.5(7)
C121 C126 C125 118.0(6)
C121 C126 H67 121.0
C125 C126 H67 121.0

loop_
_geom_bond_atom_site_label_1
_geom_bond_atom_site_label_2
_geom_bond_distance
Mn1 O5 1.860(3)
Mn1 O6 1.881(3)
Mn1 O4 1.887(3)
Mn1 O2 1.917(3)
Mn1 O29 1.917(3)
Mn1 O1 1.925(3)
Mn2 O9 1.861(3)
Mn2 O10 1.865(3)
Mn2 O3 1.905(3)
Mn2 O30 1.919(3)
Mn2 O1 1.922(3)
Mn2 O2 1.928(3)
Mn3 O7 1.861(3)
Mn3 O8 1.866(3)
Mn3 O1 1.899(3)
Mn3 O31 1.923(3)
Mn3 O3 1.925(3)
Mn3 O4 1.929(3)
Mn4 O11 1.858(3)
Mn4 O12 1.879(3)
Mn4 O2 1.899(3)
Mn4 O32 1.912(3)
Mn4 O3 1.923(3)
Mn4 O4 1.927(3)
Mn5 O5 1.881(3)
Mn5 O6 1.900(3)
Mn5 O14 1.942(3)
Mn5 O13 1.945(4)
Mn5 O34 2.187(3)
Mn5 O33 2.329(3)
Mn6 O7 1.886(3)
Mn6 O6 1.891(3)
Mn6 O15 1.949(4)
Mn6 O16 1.967(4)
Mn6 O47 2.106(4)
Mn6 O48 2.217(4)
Mn7 O7 1.876(3)
Mn7 O8 1.897(3)
Mn7 O18 1.935(4)
Mn7 O17 1.936(3)
Mn7 O37 2.157(3)
Mn7 O38 2.261(3)
Mn8 O9 1.887(3)
Mn8 O8 1.897(3)
Mn8 O20 1.943(3)
Mn8 O19 1.957(3)
Mn8 O39 2.140(3)
Mn8 O40 2.206(3)
Mn9 O9 1.890(3)
Mn9 O10 1.896(3)
Mn9 O21 1.945(3)
Mn9 O22 1.951(3)
Mn9 O36 2.178(3)
Mn9 O35 2.219(3)
Mn10 O11 1.883(3)
Mn10 O10 1.895(3)
Mn10 O23 1.948(3)
Mn10 O24 1.968(3)
Mn10 O41 2.099(4)
Mn10 O42 2.215(3)
Mn11 O11 1.890(3)
Mn11 O12 1.898(3)
Mn11 O25 1.933(3)
Mn11 O26 1.948(3)
Mn11 O44 2.185(3)
Mn11 O43 2.196(3)
Mn12 O5 1.891(3)
Mn12 O12 1.893(3)
Mn12 O28 1.943(3)
Mn12 O27 1.957(3)
Mn12 O45 2.127(3)
Mn12 O46 2.219(4)
O13 C50 1.266(6)
O14 C1 1.264(6)
O15 C1 1.264(6)
O16 C8 1.257(7)
O17 C8 1.255(7)
O18 C15 1.275(6)
O19 C15 1.255(6)
O20 C22 1.266(5)
O21 C22 1.266(5)
O22 C29 1.251(6)
O23 C29 1.272(6)
O24 C36 1.261(6)
O25 C36 1.269(6)
O26 C43 1.272(6)
O27 C43 1.245(6)
O28 C50 1.258(6)
O29 C57 1.281(6)
O30 C64 1.297(6)
O31 C85 1.297(6)
O32 C92 1.290(6)
O33 C57 1.265(6)
O34 C106 1.276(6)
O35 C64 1.251(6)
O36 C99 1.280(6)
O37 C71 1.273(6)
O38 C85 1.238(7)
O39 C71 1.249(6)
O41 C99 1.239(6)
O43 C78 1.261(6)
O44 C92 1.228(6)
O45 C78 1.260(6)
O47 C106 1.247(7)
O49 C113 1.170(8)
O50 C113 1.333(8)
O50 H68 0.8400
O51 C120 1.309(7)
O51 H69 0.8400
O52 C120 1.218(7)
F1A C11 1.184(10)
F1B C13 1.210(9)
F2 C20 1.282(11)
F3A C27 1.262(10)
F3B C25 1.289(8)
F4 C34 1.361(6)
F5 C39 1.332(7)
F6 C46 1.337(7)
F7A C53 1.273(13)
F7B C55 1.380(11)
F8A C6 1.266(17)
F8B C4 1.337(8)
F9 C62 1.287(6)
F10A C74 1.421(13)
F10B C76 1.312(11)
F11 C67 1.280(7)
F12A C81 1.250(15)
F12B C83 1.262(13)
F13 C88 1.324(7)
F14 C104 1.411(11)
F15 C97 1.320(8)
F16A C109 1.303(15)
F16B C111 1.293(8)
F17A C118 1.166(17)
F17B C116 1.137(13)
F18 C125 1.362(8)
C1 C2 1.496(7)
C2 C7 1.382(8)
C2 C3 1.409(8)
C3 C4 1.378(8)
C3 H1 0.9500
C4 C5 1.445(11)
C5 C6 1.355(11)
C5 H2 0.9500
C6 C7 1.408(9)
C7 H4 0.9500
C8 C9 1.492(7)
C9 C14 1.384(9)
C9 C10 1.392(9)
C10 C11 1.374(8)
C10 H5 0.9500
C11 C12 1.335(11)
C12 C13 1.379(11)
C12 H6 0.9500
C13 C14 1.371(8)
C14 H7 0.9500
C15 C16 1.486(8)
C16 C17 1.380(9)
C16 C21 1.385(10)
C17 C18 1.402(10)
C17 H8 0.9500
C18 C19 1.337(14)
C18 H9 0.9500
C19 C20 1.423(14)
C19 H10 0.9500
C20 C21 1.373(10)
C21 H11 0.9500
C22 C23 1.479(7)
C23 C24 1.373(7)
C23 C28 1.400(7)
C24 C25 1.376(8)
C24 H12 0.9500
C25 C26 1.366(8)
C26 C27 1.394(8)
C26 H14 0.9500
C27 C28 1.363(7)
C28 H15 0.9500
C29 C30 1.483(6)
C30 C35 1.376(7)
C30 C31 1.400(7)
C31 C32 1.371(7)
C31 H16 0.9500
C32 C33 1.380(8)
C32 H17 0.9500
C33 C34 1.372(8)
C33 H18 0.9500
C34 C35 1.368(7)
C35 H19 0.9500
C36 C37 1.476(7)
C37 C42 1.382(7)
C37 C38 1.383(7)
C38 C39 1.357(8)
C38 H20 0.9500
C39 C40 1.336(10)
C40 C41 1.365(10)
C40 H21 0.9500
C41 C42 1.386(8)
C41 H22 0.9500
C42 H23 0.9500
C43 C44 1.498(7)
C44 C45 1.362(7)
C44 C49 1.403(8)
C45 C46 1.358(8)
C45 H24 0.9500
C46 C47 1.378(9)
C47 C48 1.358(9)
C47 H25 0.9500
C48 C49 1.394(8)
C48 H26 0.9500
C49 H27 0.9500
C50 C51 1.483(7)
C51 C52 1.406(9)
C51 C56 1.410(8)
C52 C53 1.345(9)
C52 H28 0.9500
C53 C54 1.378(11)
C54 C55 1.366(12)
C54 H29 0.9500
C55 C56 1.377(10)
C56 H30 0.9500
C57 C58 1.491(6)
C58 C59 1.3900
C58 C63 1.3900
C59 C60 1.3900
C59 H31 0.9500
C60 C61 1.3900
C60 H32 0.9500
C61 C62 1.3900
C61 H33 0.9500
C62 C63 1.3900
C63 H34 0.9500
C64 C65 1.471(6)
C65 C66 1.3900
C65 C70 1.3900
C66 C67 1.3900
C66 H35 0.9500
C67 C68 1.3900
C68 C69 1.3900
C68 H36 0.9500
C69 C70 1.3900
C69 H37 0.9500
C70 H38 0.9500
C71 C72 1.496(7)
C72 C73 1.381(9)
C72 C77 1.385(8)
C73 C74 1.370(11)
C73 H39 0.9500
C74 C75 1.348(13)
C75 C76 1.310(12)
C75 H40 0.9500
C76 C77 1.389(10)
C77 H41 0.9500
C78 C79 1.489(7)
C79 C84 1.351(10)
C79 C80 1.366(9)
C80 C81 1.390(10)
C80 H42 0.9500
C81 C82 1.314(16)
C82 C83 1.384(17)
C82 H43 0.9500
C83 C84 1.395(11)
C84 H44 0.9500
C85 C86 1.475(6)
C86 C87 1.3900
C86 C91 1.3900
C87 C88 1.3900
C87 H45 0.9500
C88 C89 1.3900
C89 C90 1.3900
C89 H46 0.9500
C90 C91 1.3900
C90 H47 0.9500
C91 H48 0.9500
C92 C93 1.514(7)
C93 C94 1.349(9)
C93 C98 1.388(8)
C94 C95 1.400(9)
C94 H49 0.9500
C95 C96 1.328(11)
C95 H50 0.9500
C96 C97 1.370(11)
C96 H51 0.9500
C97 C98 1.357(9)
C98 H52 0.9500
C99 C100 1.489(7)
C100 C101 1.380(8)
C100 C105 1.403(9)
C101 C102 1.399(9)
C101 H53 0.9500
C102 C103 1.371(12)
C102 H54 0.9500
C103 C104 1.326(13)
C103 H55 0.9500
C104 C105 1.359(10)
C105 H56 0.9500
C106 C107 1.508(7)
C107 C112 1.384(8)
C107 C108 1.400(8)
C108 C109 1.374(9)
C108 H57 0.9500
C109 C110 1.390(11)
C110 C111 1.359(9)
C110 H59 0.9500
C111 C112 1.376(8)
C112 H60 0.9500
C113 C114 1.480(8)
C114 C115 1.3900
C114 C119 1.3900
C115 C116 1.3900
C115 H61 0.9500
C116 C117 1.3900
C117 C118 1.3900
C117 H62 0.9500
C118 C119 1.3900
C119 H63 0.9500
C120 C121 1.481(8)
C121 C126 1.365(9)
C121 C122 1.408(8)
C122 C123 1.379(8)
C122 H64 0.9500
C123 C124 1.382(9)
C123 H65 0.9500
C124 C125 1.355(9)
C124 H66 0.9500
C125 C126 1.383(9)
C126 H67 0.9500

loop_
_platon_squeeze_void_nr
_platon_squeeze_void_average_x
_platon_squeeze_void_average_y
_platon_squeeze_void_average_z
_platon_squeeze_void_volume
_platon_squeeze_void_count_electrons
_platon_squeeze_void_content
1 -0.023 -0.009 0.491 1907 562 (CH2Cl2)14
